data_1576710
loop_
_publ_author_name
'Lon&#x10d;ari&#x107;, Doroteja'
'Kaletov&#xe1;, Eva'
'Varga, Katarina Majerov&#xe1;'
'Hurtado, Carina Santos'
'Ma&#x161;&#xe1;t, Milan'
'C&#xed;sa&#x159;ov&#xe1;, Ivana'
'Kaleta, Ji&#x159;&#xed;'

_publ_section_title
;
 Cucurbit[7]uril as a universal anchor for photoswitchable monolayers on
 gold.
;
_journal_issue 8
_journal_name_full 'Chemical science'
_journal_page_first 3991
_journal_page_last 3997
_journal_paper_doi 10.1039/d5sc09469k
_journal_volume 17
_journal_year 2026
_chemical_compound_source 'synthesized by the authors'
_chemical_formula_moiety '2(C26 H32 N Si), C2 H3 N, 2(Cl)'
_chemical_formula_sum 'C54 H67 Cl2 N3 Si2'
_chemical_formula_weight 885.18
_space_group_crystal_system monoclinic
_space_group_IT_number 14
_space_group_name_Hall '-P 2yn'
_space_group_name_H-M_alt 'P 1 21/n 1'
_atom_sites_solution_hydrogens geom
_atom_sites_solution_primary direct
_atom_sites_solution_secondary difmap
_audit_creation_method SHELXL-2019/3
_audit_update_record
;
2025-06-06 deposited with the CCDC.	2026-01-12 downloaded from the CCDC.
;
_cell_angle_alpha 90
_cell_angle_beta 91.8450(10)
_cell_angle_gamma 90
_cell_formula_units_Z 4
_cell_length_a 10.5011(4)
_cell_length_b 36.2781(14)
_cell_length_c 13.3571(4)
_cell_measurement_reflns_used 9248
_cell_measurement_temperature 120(2)
_cell_measurement_theta_max 27.4619
_cell_measurement_theta_min 2.2456
_cell_volume 5085.9(3)
_computing_cell_refinement 'SAINT V8.40B (Bruker AXS LLC, 2019)'
_computing_data_collection 'Bruker Instrument Service vV6.2.15'
_computing_data_reduction 'SAINT V8.40B (Bruker AXS LLC, 2019)'
_computing_structure_refinement 'SHELXL-2019/2 (Sheldrick, 2019)'
_computing_structure_solution 'SHELXT 2018/2 (Sheldrick, 2018)'
_diffrn_ambient_temperature 120(2)
_diffrn_measured_fraction_theta_full 1.000
_diffrn_measured_fraction_theta_max 0.999
_diffrn_measurement_device_type 'Bruker D8 VENTURE Kappa Duo PHOTONIII CMOS'
_diffrn_measurement_method '\f and \w scans'
_diffrn_radiation_monochromator 'Quazar Mo multilayer optic'
_diffrn_radiation_type MoK\a
_diffrn_radiation_wavelength 0.71073
_diffrn_reflns_av_R_equivalents 0.0281
_diffrn_reflns_av_unetI/netI 0.0152
_diffrn_reflns_Laue_measured_fraction_full 1.000
_diffrn_reflns_Laue_measured_fraction_max 0.999
_diffrn_reflns_limit_h_max 13
_diffrn_reflns_limit_h_min -13
_diffrn_reflns_limit_k_max 47
_diffrn_reflns_limit_k_min -47
_diffrn_reflns_limit_l_max 16
_diffrn_reflns_limit_l_min -17
_diffrn_reflns_number 112258
_diffrn_reflns_point_group_measured_fraction_full 1.000
_diffrn_reflns_point_group_measured_fraction_max 0.999
_diffrn_reflns_theta_full 25.242
_diffrn_reflns_theta_max 27.506
_diffrn_reflns_theta_min 1.894
_diffrn_source 'I\mS  micro-focus sealed tube'
_exptl_absorpt_coefficient_mu 0.212
_exptl_absorpt_correction_T_max 0.982
_exptl_absorpt_correction_T_min 0.956
_exptl_absorpt_correction_type multi-scan
_exptl_absorpt_process_details
;
Krause, L., Herbst-Irmer, R., Sheldrick, G. M., Stalke, D. (2015).
"Comparison of silver and molybdenum microfocus X-ray sources for single-crystal
 structure determination"
J. Appl. Cryst. 48, 3-10.
doi:10.1107/S1600576714022985
;
_exptl_crystal_colour colourless
_exptl_crystal_density_diffrn 1.156
_exptl_crystal_description prism
_exptl_crystal_F_000 1896
_exptl_crystal_size_max 0.213
_exptl_crystal_size_mid 0.183
_exptl_crystal_size_min 0.088
_refine_diff_density_max 1.038
_refine_diff_density_min -0.764
_refine_diff_density_rms 0.047
_refine_ls_extinction_method none
_refine_ls_goodness_of_fit_ref 1.029
_refine_ls_hydrogen_treatment constr
_refine_ls_matrix_type full
_refine_ls_number_parameters 557
_refine_ls_number_reflns 11693
_refine_ls_number_restraints 0
_refine_ls_restrained_S_all 1.029
_refine_ls_R_factor_all 0.0436
_refine_ls_R_factor_gt 0.0388
_refine_ls_shift/su_max 0.003
_refine_ls_shift/su_mean 0.000
_refine_ls_structure_factor_coef Fsqd
_refine_ls_weighting_details 'w=1/[\s^2^(Fo^2^)+(0.0504P)^2^+2.8947P] where P=(Fo^2^+2Fc^2^)/3'
_refine_ls_weighting_scheme calc
_refine_ls_wR_factor_gt 0.1008
_refine_ls_wR_factor_ref 0.1050
_reflns_Friedel_coverage 0.000
_reflns_number_gt 10426
_reflns_number_total 11693
_reflns_threshold_expression 'I > 2\s(I)'
_cod_data_source_file d5sc09469k3.cif
_cod_data_source_block mo_dl011f1_kaleta
_cod_original_sg_symbol_H-M 'P 21/n'
_cod_database_code 1576710
_shelx_shelxl_version_number 2019/3
_shelx_space_group_comment
;
The symmetry employed for this shelxl refinement is uniquely defined
by the following loop, which should always be used as a source of
symmetry information in preference to the above space-group names.
They are only intended as comments.
;
_shelx_estimated_absorpt_t_min 0.956
_shelx_estimated_absorpt_t_max 0.982

loop_
_space_group_symop_operation_xyz
'x, y, z'
'-x+1/2, y+1/2, -z+1/2'
'-x, -y, -z'
'x-1/2, -y-1/2, z-1/2'

loop_
_atom_site_label
_atom_site_type_symbol
_atom_site_fract_x
_atom_site_fract_y
_atom_site_fract_z
_atom_site_U_iso_or_equiv
_atom_site_adp_type
_atom_site_occupancy
_atom_site_site_symmetry_order
_atom_site_calc_flag
_atom_site_refinement_flags_posn
_atom_site_refinement_flags_adp
_atom_site_refinement_flags_occupancy
_atom_site_disorder_assembly
_atom_site_disorder_group
Cl1 Cl 0.77479(3) 0.81081(2) 0.46505(2) 0.02411(8) Uani 1 1 d . . . . .
Cl2 Cl 1.23406(3) 0.81438(2) 0.93000(2) 0.02485(8) Uani 1 1 d . . . . .
C1A C 0.86389(12) 0.82500(3) 0.77798(9) 0.0188(2) Uani 1 1 d . . . . .
C2A C 0.73046(14) 0.83364(4) 0.73503(11) 0.0277(3) Uani 1 1 d . . . . .
H2AA H 0.666946 0.817702 0.767007 0.033 Uiso 1 1 calc R U . . .
H2AB H 0.726644 0.828772 0.662065 0.033 Uiso 1 1 calc R U . . .
C3A C 0.69993(15) 0.87452(4) 0.75504(12) 0.0327(3) Uani 1 1 d . . . . .
H3A H 0.613168 0.880480 0.726479 0.039 Uiso 1 1 calc R U . . .
C4A C 0.79876(19) 0.89853(4) 0.70505(13) 0.0424(4) Uani 1 1 d . . . . .
H4AA H 0.778718 0.924869 0.715864 0.051 Uiso 1 1 calc R U . . .
H4AB H 0.796353 0.893815 0.632008 0.051 Uiso 1 1 calc R U . . .
C5A C 0.93173(17) 0.88995(4) 0.74892(15) 0.0401(4) Uani 1 1 d . . . . .
H5A H 0.995712 0.906113 0.716640 0.048 Uiso 1 1 calc R U . . .
C6A C 0.93520(17) 0.89689(4) 0.86139(15) 0.0423(4) Uani 1 1 d . . . . .
H6AA H 1.021046 0.891115 0.889969 0.051 Uiso 1 1 calc R U . . .
H6AB H 0.917046 0.923180 0.874712 0.051 Uiso 1 1 calc R U . . .
C7A C 0.83668(16) 0.87288(4) 0.91030(11) 0.0330(3) Uani 1 1 d . . . . .
H7A H 0.839440 0.877599 0.984097 0.040 Uiso 1 1 calc R U . . .
C8A C 0.86843(16) 0.83211(4) 0.89123(10) 0.0287(3) Uani 1 1 d . . . . .
H8AA H 0.954390 0.826320 0.919561 0.034 Uiso 1 1 calc R U . . .
H8AB H 0.806004 0.816092 0.924220 0.034 Uiso 1 1 calc R U . . .
C9A C 0.70381(16) 0.88175(4) 0.86785(12) 0.0343(3) Uani 1 1 d . . . . .
H9AA H 0.683115 0.907899 0.880983 0.041 Uiso 1 1 calc R U . . .
H9AB H 0.639955 0.866149 0.900583 0.041 Uiso 1 1 calc R U . . .
C10A C 0.96288(15) 0.84920(4) 0.72766(12) 0.0313(3) Uani 1 1 d . . . . .
H10A H 0.960515 0.844671 0.654530 0.038 Uiso 1 1 calc R U . . .
H10B H 1.049352 0.843186 0.754549 0.038 Uiso 1 1 calc R U . . .
N11A N 0.89822(10) 0.78491(3) 0.75755(8) 0.0179(2) Uani 1 1 d . . . . .
C12A C 0.83812(12) 0.76564(4) 0.68389(10) 0.0211(2) Uani 1 1 d . . . . .
H12A H 0.771778 0.777120 0.645221 0.025 Uiso 1 1 calc R U . . .
C13A C 0.87044(13) 0.72976(4) 0.66331(10) 0.0220(3) Uani 1 1 d . . . . .
H13A H 0.827448 0.717048 0.610013 0.026 Uiso 1 1 calc R U . . .
C14A C 0.96596(12) 0.71180(3) 0.72003(9) 0.0184(2) Uani 1 1 d . . . . .
C15A C 1.02962(12) 0.73283(3) 0.79393(9) 0.0197(2) Uani 1 1 d . . . . .
H15A H 1.097253 0.722127 0.832921 0.024 Uiso 1 1 calc R U . . .
C16A C 0.99513(12) 0.76883(4) 0.81058(9) 0.0203(2) Uani 1 1 d . . . . .
H16A H 1.040362 0.782721 0.860433 0.024 Uiso 1 1 calc R U . . .
C17A C 0.99873(11) 0.67282(3) 0.70158(9) 0.0183(2) Uani 1 1 d . . . . .
C18A C 0.96703(13) 0.65609(4) 0.60973(10) 0.0236(3) Uani 1 1 d . . . . .
H18A H 0.924076 0.669901 0.558514 0.028 Uiso 1 1 calc R U . . .
C19A C 0.99785(13) 0.61956(4) 0.59299(10) 0.0251(3) Uani 1 1 d . . . . .
H19A H 0.976663 0.608572 0.530073 0.030 Uiso 1 1 calc R U . . .
C20A C 1.05996(12) 0.59865(4) 0.66789(10) 0.0219(3) Uani 1 1 d . . . . .
C21A C 1.08914(12) 0.61518(4) 0.76043(10) 0.0208(2) Uani 1 1 d . . . . .
H21A H 1.129152 0.601118 0.812549 0.025 Uiso 1 1 calc R U . . .
C22A C 1.06014(12) 0.65187(3) 0.77662(9) 0.0187(2) Uani 1 1 d . . . . .
H22A H 1.082148 0.662936 0.839276 0.022 Uiso 1 1 calc R U . . .
C23A C 1.09870(14) 0.56139(4) 0.64851(11) 0.0264(3) Uani 1 1 d . . . . .
C24A C 1.13673(15) 0.53087(4) 0.63120(12) 0.0321(3) Uani 1 1 d . . . . .
C26A C 1.0896(2) 0.44906(5) 0.62518(17) 0.0520(5) Uani 1 1 d . . . . .
H26A H 1.128365 0.425020 0.612312 0.078 Uiso 1 1 calc R U . . .
H26B H 1.016000 0.452689 0.579277 0.078 Uiso 1 1 calc R U . . .
H26C H 1.061811 0.449964 0.694472 0.078 Uiso 1 1 calc R U . . .
C27A C 1.2548(3) 0.48617(7) 0.4728(2) 0.0906(11) Uani 1 1 d . . . . .
H27D H 1.293009 0.462401 0.456128 0.136 Uiso 1 1 calc R U . . .
H27E H 1.316873 0.505907 0.463078 0.136 Uiso 1 1 calc R U . . .
H27F H 1.179425 0.490457 0.429117 0.136 Uiso 1 1 calc R U . . .
C28A C 1.3436(2) 0.47962(6) 0.6959(2) 0.0784(9) Uani 1 1 d . . . . .
H28D H 1.381620 0.455243 0.686607 0.118 Uiso 1 1 calc R U . . .
H28E H 1.313450 0.481698 0.764397 0.118 Uiso 1 1 calc R U . . .
H28F H 1.407565 0.498701 0.684603 0.118 Uiso 1 1 calc R U . . .
C1B C 0.52115(12) 0.66467(3) 0.72216(9) 0.0185(2) Uani 1 1 d . . . . .
C2B C 0.39543(13) 0.64319(4) 0.72317(11) 0.0238(3) Uani 1 1 d . . . . .
H2BA H 0.352790 0.644003 0.656015 0.029 Uiso 1 1 calc R U . . .
H2BB H 0.337808 0.654417 0.771846 0.029 Uiso 1 1 calc R U . . .
C3B C 0.42449(14) 0.60289(4) 0.75286(12) 0.0283(3) Uani 1 1 d . . . . .
H3B H 0.343103 0.588592 0.753566 0.034 Uiso 1 1 calc R U . . .
C4B C 0.48754(15) 0.60250(4) 0.85757(12) 0.0310(3) Uani 1 1 d . . . . .
H4BA H 0.503646 0.576749 0.878978 0.037 Uiso 1 1 calc R U . . .
H4BB H 0.430159 0.614042 0.905896 0.037 Uiso 1 1 calc R U . . .
C5B C 0.61342(14) 0.62372(4) 0.85642(11) 0.0282(3) Uani 1 1 d . . . . .
H5B H 0.655059 0.623089 0.924793 0.034 Uiso 1 1 calc R U . . .
C6B C 0.70247(14) 0.60636(4) 0.78121(12) 0.0299(3) Uani 1 1 d . . . . .
H6BA H 0.783732 0.620184 0.780885 0.036 Uiso 1 1 calc R U . . .
H6BB H 0.721496 0.580555 0.800652 0.036 Uiso 1 1 calc R U . . .
C7B C 0.63839(14) 0.60729(4) 0.67696(11) 0.0272(3) Uani 1 1 d . . . . .
H7B H 0.696477 0.595994 0.627621 0.033 Uiso 1 1 calc R U . . .
C8B C 0.60985(13) 0.64739(4) 0.64658(10) 0.0238(3) Uani 1 1 d . . . . .
H8BA H 0.690275 0.661585 0.644993 0.029 Uiso 1 1 calc R U . . .
H8BB H 0.568982 0.648028 0.578769 0.029 Uiso 1 1 calc R U . . .
C9B C 0.58577(13) 0.66394(4) 0.82655(10) 0.0237(3) Uani 1 1 d . . . . .
H9BA H 0.529433 0.675447 0.875699 0.028 Uiso 1 1 calc R U . . .
H9BB H 0.666327 0.678112 0.826145 0.028 Uiso 1 1 calc R U . . .
C10B C 0.51344(15) 0.58549(4) 0.67738(12) 0.0305(3) Uani 1 1 d . . . . .
H10C H 0.531024 0.559529 0.696020 0.037 Uiso 1 1 calc R U . . .
H10D H 0.472305 0.585811 0.609649 0.037 Uiso 1 1 calc R U . . .
N11B N 0.49237(10) 0.70474(3) 0.69527(8) 0.0184(2) Uani 1 1 d . . . . .
C12B C 0.41840(13) 0.72490(4) 0.75628(10) 0.0218(3) Uani 1 1 d . . . . .
H12B H 0.383804 0.713487 0.813360 0.026 Uiso 1 1 calc R U . . .
C13B C 0.39234(13) 0.76143(4) 0.73743(10) 0.0222(3) Uani 1 1 d . . . . .
H13B H 0.340380 0.774842 0.781553 0.027 Uiso 1 1 calc R U . . .
C14B C 0.44183(12) 0.77914(3) 0.65350(9) 0.0190(2) Uani 1 1 d . . . . .
C15B C 0.51775(12) 0.75753(3) 0.59224(9) 0.0199(2) Uani 1 1 d . . . . .
H15B H 0.553673 0.768256 0.534731 0.024 Uiso 1 1 calc R U . . .
C16B C 0.54122(12) 0.72098(3) 0.61397(9) 0.0190(2) Uani 1 1 d . . . . .
H16B H 0.592744 0.706928 0.570967 0.023 Uiso 1 1 calc R U . . .
C17B C 0.41403(12) 0.81829(3) 0.62945(9) 0.0193(2) Uani 1 1 d . . . . .
C18B C 0.34415(15) 0.84051(4) 0.69286(10) 0.0271(3) Uani 1 1 d . . . . .
H18B H 0.317390 0.830862 0.754872 0.033 Uiso 1 1 calc R U . . .
C19B C 0.31313(15) 0.87651(4) 0.66664(11) 0.0285(3) Uani 1 1 d . . . . .
H19B H 0.264488 0.891067 0.710519 0.034 Uiso 1 1 calc R U . . .
C20B C 0.35240(13) 0.89155(4) 0.57691(10) 0.0223(3) Uani 1 1 d . . . . .
C21B C 0.42525(19) 0.86973(5) 0.51542(13) 0.0417(4) Uani 1 1 d . . . . .
H21B H 0.454817 0.879648 0.454588 0.050 Uiso 1 1 calc R U . . .
C22B C 0.45545(18) 0.83385(4) 0.54118(12) 0.0399(4) Uani 1 1 d . . . . .
H22B H 0.505493 0.819523 0.497738 0.048 Uiso 1 1 calc R U . . .
C23B C 0.31923(14) 0.92825(4) 0.54454(10) 0.0253(3) Uani 1 1 d . . . . .
C24B C 0.29536(15) 0.95827(4) 0.51017(11) 0.0291(3) Uani 1 1 d . . . . .
C26B C 0.11051(16) 1.00365(5) 0.38431(15) 0.0399(4) Uani 1 1 d . . . . .
H26D H 0.085115 1.029087 0.369161 0.060 Uiso 1 1 calc R U . . .
H26E H 0.047870 0.992323 0.427613 0.060 Uiso 1 1 calc R U . . .
H26F H 0.114637 0.989592 0.321844 0.060 Uiso 1 1 calc R U . . .
C27B C 0.2803(2) 1.03984(5) 0.54713(15) 0.0485(5) Uani 1 1 d . . . . .
H27A H 0.265069 1.064000 0.516169 0.073 Uiso 1 1 calc R U . . .
H27B H 0.365385 1.039463 0.579534 0.073 Uiso 1 1 calc R U . . .
H27C H 0.216093 1.035257 0.597268 0.073 Uiso 1 1 calc R U . . .
C28B C 0.39574(18) 1.00915(5) 0.35614(15) 0.0464(4) Uani 1 1 d . . . . .
H28A H 0.379312 1.031577 0.316905 0.070 Uiso 1 1 calc R U . . .
H28B H 0.395274 0.987762 0.311329 0.070 Uiso 1 1 calc R U . . .
H28C H 0.479057 1.011089 0.390951 0.070 Uiso 1 1 calc R U . . .
Si25 Si 1.20731(5) 0.48570(2) 0.60543(4) 0.03794(12) Uani 1 1 d . . . . .
Si27 Si 0.26983(4) 1.00353(2) 0.44949(3) 0.02626(9) Uani 1 1 d . . . . .
C1S C 0.60772(17) 0.71419(6) 1.04934(13) 0.0430(4) Uani 1 1 d . . . . .
H1SA H 0.620788 0.726744 1.113812 0.065 Uiso 1 1 calc R U . . .
H1SB H 0.648401 0.689882 1.052377 0.065 Uiso 1 1 calc R U . . .
H1SC H 0.516220 0.711239 1.034810 0.065 Uiso 1 1 calc R U . . .
C2S C 0.6639(2) 0.73605(6) 0.97050(16) 0.0544(5) Uani 1 1 d . . . . .
N3S N 0.7088(3) 0.75122(7) 0.9082(2) 0.1043(10) Uani 1 1 d . . . . .

loop_
_atom_site_aniso_label
_atom_site_aniso_U_11
_atom_site_aniso_U_22
_atom_site_aniso_U_33
_atom_site_aniso_U_23
_atom_site_aniso_U_13
_atom_site_aniso_U_12
Cl1 0.02201(15) 0.03310(17) 0.01722(14) 0.00014(11) 0.00081(11) 0.00357(12)
Cl2 0.02140(15) 0.03636(18) 0.01682(14) -0.00236(12) 0.00081(11) -0.00518(12)
C1A 0.0217(6) 0.0136(5) 0.0211(6) -0.0003(4) -0.0018(5) 0.0028(4)
C2A 0.0245(7) 0.0260(7) 0.0321(7) -0.0070(5) -0.0071(5) 0.0078(5)
C3A 0.0317(8) 0.0271(7) 0.0388(8) -0.0071(6) -0.0084(6) 0.0135(6)
C4A 0.0617(11) 0.0260(8) 0.0398(9) 0.0078(6) 0.0040(8) 0.0173(7)
C5A 0.0412(9) 0.0180(7) 0.0621(11) 0.0082(7) 0.0154(8) 0.0006(6)
C6A 0.0382(9) 0.0191(7) 0.0689(12) -0.0117(7) -0.0087(8) 0.0021(6)
C7A 0.0461(9) 0.0236(7) 0.0289(7) -0.0085(6) -0.0065(6) 0.0084(6)
C8A 0.0428(8) 0.0213(6) 0.0216(6) -0.0032(5) -0.0051(6) 0.0061(6)
C9A 0.0360(8) 0.0267(7) 0.0407(8) -0.0084(6) 0.0064(7) 0.0074(6)
C10A 0.0315(7) 0.0196(7) 0.0433(8) 0.0042(6) 0.0109(6) 0.0020(5)
N11A 0.0197(5) 0.0148(5) 0.0188(5) -0.0003(4) -0.0023(4) 0.0013(4)
C12A 0.0228(6) 0.0193(6) 0.0207(6) -0.0003(5) -0.0070(5) 0.0022(5)
C13A 0.0238(6) 0.0191(6) 0.0226(6) -0.0026(5) -0.0073(5) 0.0009(5)
C14A 0.0192(6) 0.0171(6) 0.0187(6) -0.0008(4) -0.0008(4) 0.0003(4)
C15A 0.0195(6) 0.0191(6) 0.0202(6) 0.0003(5) -0.0050(5) 0.0022(5)
C16A 0.0212(6) 0.0194(6) 0.0199(6) -0.0018(5) -0.0051(5) 0.0005(5)
C17A 0.0169(6) 0.0167(6) 0.0211(6) -0.0014(4) -0.0009(4) 0.0008(4)
C18A 0.0268(7) 0.0214(6) 0.0221(6) -0.0017(5) -0.0057(5) 0.0042(5)
C19A 0.0278(7) 0.0231(6) 0.0240(6) -0.0062(5) -0.0045(5) 0.0032(5)
C20A 0.0195(6) 0.0178(6) 0.0283(7) -0.0028(5) 0.0001(5) 0.0018(5)
C21A 0.0193(6) 0.0196(6) 0.0234(6) 0.0019(5) -0.0014(5) 0.0023(5)
C22A 0.0178(6) 0.0198(6) 0.0183(6) -0.0010(4) -0.0010(4) 0.0009(4)
C23A 0.0258(7) 0.0228(7) 0.0304(7) -0.0036(5) -0.0041(5) 0.0023(5)
C24A 0.0336(8) 0.0240(7) 0.0382(8) -0.0069(6) -0.0072(6) 0.0056(6)
C26A 0.0630(12) 0.0274(8) 0.0644(12) -0.0083(8) -0.0148(10) 0.0002(8)
C27A 0.135(3) 0.0500(14) 0.091(2) -0.0129(13) 0.064(2) 0.0177(15)
C28A 0.0518(13) 0.0392(11) 0.141(3) -0.0198(13) -0.0428(15) 0.0173(10)
C1B 0.0198(6) 0.0156(5) 0.0203(6) 0.0030(4) 0.0020(5) 0.0015(4)
C2B 0.0206(6) 0.0203(6) 0.0307(7) 0.0011(5) 0.0006(5) -0.0007(5)
C3B 0.0245(7) 0.0194(6) 0.0414(8) 0.0031(6) 0.0046(6) -0.0025(5)
C4B 0.0345(8) 0.0233(7) 0.0355(8) 0.0099(6) 0.0097(6) 0.0046(6)
C5B 0.0315(7) 0.0267(7) 0.0262(7) 0.0066(5) -0.0033(6) 0.0046(6)
C6B 0.0245(7) 0.0244(7) 0.0408(8) 0.0077(6) 0.0011(6) 0.0053(5)
C7B 0.0294(7) 0.0194(6) 0.0332(7) 0.0030(5) 0.0080(6) 0.0056(5)
C8B 0.0268(7) 0.0196(6) 0.0253(6) 0.0025(5) 0.0072(5) 0.0037(5)
C9B 0.0248(6) 0.0232(6) 0.0229(6) 0.0020(5) -0.0031(5) 0.0013(5)
C10B 0.0352(8) 0.0182(6) 0.0381(8) -0.0011(6) 0.0015(6) 0.0017(6)
N11B 0.0191(5) 0.0174(5) 0.0189(5) 0.0022(4) 0.0023(4) 0.0012(4)
C12B 0.0234(6) 0.0216(6) 0.0207(6) 0.0031(5) 0.0064(5) 0.0020(5)
C13B 0.0235(6) 0.0216(6) 0.0219(6) 0.0018(5) 0.0067(5) 0.0045(5)
C14B 0.0180(6) 0.0189(6) 0.0200(6) 0.0021(5) 0.0009(4) 0.0014(5)
C15B 0.0215(6) 0.0206(6) 0.0177(6) 0.0030(5) 0.0030(5) 0.0011(5)
C16B 0.0199(6) 0.0195(6) 0.0179(6) 0.0006(4) 0.0028(4) 0.0017(5)
C17B 0.0183(6) 0.0188(6) 0.0207(6) 0.0029(5) 0.0014(5) 0.0019(5)
C18B 0.0376(8) 0.0210(6) 0.0233(6) 0.0025(5) 0.0092(6) 0.0022(6)
C19B 0.0390(8) 0.0198(6) 0.0271(7) -0.0018(5) 0.0083(6) 0.0042(6)
C20B 0.0237(6) 0.0185(6) 0.0244(6) 0.0020(5) -0.0019(5) 0.0021(5)
C21B 0.0601(11) 0.0302(8) 0.0363(8) 0.0168(7) 0.0253(8) 0.0198(8)
C22B 0.0556(10) 0.0298(8) 0.0357(8) 0.0136(6) 0.0261(8) 0.0219(7)
C23B 0.0294(7) 0.0218(6) 0.0244(6) -0.0013(5) -0.0015(5) 0.0030(5)
C24B 0.0368(8) 0.0215(7) 0.0287(7) -0.0010(5) -0.0019(6) 0.0035(6)
C26B 0.0344(8) 0.0286(8) 0.0558(10) 0.0069(7) -0.0112(7) -0.0021(6)
C27B 0.0703(13) 0.0232(8) 0.0503(10) -0.0072(7) -0.0221(9) 0.0148(8)
C28B 0.0374(9) 0.0430(10) 0.0591(11) 0.0193(8) 0.0062(8) 0.0073(8)
Si25 0.0382(2) 0.0215(2) 0.0537(3) -0.01232(18) -0.0056(2) 0.00899(17)
Si27 0.0295(2) 0.01643(17) 0.0324(2) 0.00203(14) -0.00551(16) 0.00277(14)
C1S 0.0325(8) 0.0616(12) 0.0351(8) -0.0056(8) 0.0027(7) -0.0047(8)
C2S 0.0580(12) 0.0490(11) 0.0573(12) -0.0191(9) 0.0161(10) -0.0237(9)
N3S 0.152(3) 0.0759(16) 0.0879(17) -0.0105(13) 0.0480(17) -0.0706(17)

loop_
_atom_type_symbol
_atom_type_description
_atom_type_scat_dispersion_real
_atom_type_scat_dispersion_imag
_atom_type_scat_source
C C 0.0033 0.0016 'International Tables Vol C Tables 4.2.6.8 and 6.1.1.4'
H H 0.0000 0.0000 'International Tables Vol C Tables 4.2.6.8 and 6.1.1.4'
Cl Cl 0.1484 0.1585 'International Tables Vol C Tables 4.2.6.8 and 6.1.1.4'
N N 0.0061 0.0033 'International Tables Vol C Tables 4.2.6.8 and 6.1.1.4'
Si Si 0.0817 0.0704 'International Tables Vol C Tables 4.2.6.8 and 6.1.1.4'

loop_
_geom_angle_atom_site_label_1
_geom_angle_atom_site_label_2
_geom_angle_atom_site_label_3
_geom_angle
_geom_angle_site_symmetry_1
_geom_angle_site_symmetry_3
_geom_angle_publ_flag
N11A C1A C2A 110.33(10) . . ?
N11A C1A C10A 107.48(10) . . ?
C2A C1A C10A 110.14(11) . . ?
N11A C1A C8A 109.68(10) . . ?
C2A C1A C8A 109.54(11) . . ?
C10A C1A C8A 109.65(12) . . ?
C1A C2A C3A 108.98(11) . . ?
C1A C2A H2AA 109.9 . . ?
C3A C2A H2AA 109.9 . . ?
C1A C2A H2AB 109.9 . . ?
C3A C2A H2AB 109.9 . . ?
H2AA C2A H2AB 108.3 . . ?
C4A C3A C9A 109.66(14) . . ?
C4A C3A C2A 108.97(13) . . ?
C9A C3A C2A 109.68(13) . . ?
C4A C3A H3A 109.5 . . ?
C9A C3A H3A 109.5 . . ?
C2A C3A H3A 109.5 . . ?
C3A C4A C5A 109.98(13) . . ?
C3A C4A H4AA 109.7 . . ?
C5A C4A H4AA 109.7 . . ?
C3A C4A H4AB 109.7 . . ?
C5A C4A H4AB 109.7 . . ?
H4AA C4A H4AB 108.2 . . ?
C6A C5A C4A 109.70(14) . . ?
C6A C5A C10A 109.98(14) . . ?
C4A C5A C10A 108.74(14) . . ?
C6A C5A H5A 109.5 . . ?
C4A C5A H5A 109.5 . . ?
C10A C5A H5A 109.5 . . ?
C7A C6A C5A 109.58(13) . . ?
C7A C6A H6AA 109.8 . . ?
C5A C6A H6AA 109.8 . . ?
C7A C6A H6AB 109.8 . . ?
C5A C6A H6AB 109.8 . . ?
H6AA C6A H6AB 108.2 . . ?
C6A C7A C9A 110.36(13) . . ?
C6A C7A C8A 109.04(13) . . ?
C9A C7A C8A 110.01(13) . . ?
C6A C7A H7A 109.1 . . ?
C9A C7A H7A 109.1 . . ?
C8A C7A H7A 109.1 . . ?
C1A C8A C7A 108.95(11) . . ?
C1A C8A H8AA 109.9 . . ?
C7A C8A H8AA 109.9 . . ?
C1A C8A H8AB 109.9 . . ?
C7A C8A H8AB 109.9 . . ?
H8AA C8A H8AB 108.3 . . ?
C7A C9A C3A 109.00(12) . . ?
C7A C9A H9AA 109.9 . . ?
C3A C9A H9AA 109.9 . . ?
C7A C9A H9AB 109.9 . . ?
C3A C9A H9AB 109.9 . . ?
H9AA C9A H9AB 108.3 . . ?
C1A C10A C5A 108.51(12) . . ?
C1A C10A H10A 110.0 . . ?
C5A C10A H10A 110.0 . . ?
C1A C10A H10B 110.0 . . ?
C5A C10A H10B 110.0 . . ?
H10A C10A H10B 108.4 . . ?
C12A N11A C16A 119.02(11) . . ?
C12A N11A C1A 121.18(10) . . ?
C16A N11A C1A 119.71(10) . . ?
N11A C12A C13A 121.63(12) . . ?
N11A C12A H12A 119.2 . . ?
C13A C12A H12A 119.2 . . ?
C12A C13A C14A 120.66(12) . . ?
C12A C13A H13A 119.7 . . ?
C14A C13A H13A 119.7 . . ?
C13A C14A C15A 116.48(11) . . ?
C13A C14A C17A 121.48(11) . . ?
C15A C14A C17A 122.03(11) . . ?
C16A C15A C14A 120.61(11) . . ?
C16A C15A H15A 119.7 . . ?
C14A C15A H15A 119.7 . . ?
N11A C16A C15A 121.48(11) . . ?
N11A C16A H16A 119.3 . . ?
C15A C16A H16A 119.3 . . ?
C22A C17A C18A 118.94(12) . . ?
C22A C17A C14A 120.31(11) . . ?
C18A C17A C14A 120.74(11) . . ?
C19A C18A C17A 120.44(12) . . ?
C19A C18A H18A 119.8 . . ?
C17A C18A H18A 119.8 . . ?
C18A C19A C20A 120.62(12) . . ?
C18A C19A H19A 119.7 . . ?
C20A C19A H19A 119.7 . . ?
C21A C20A C19A 118.87(12) . . ?
C21A C20A C23A 120.47(12) . . ?
C19A C20A C23A 120.59(12) . . ?
C22A C21A C20A 120.48(12) . . ?
C22A C21A H21A 119.8 . . ?
C20A C21A H21A 119.8 . . ?
C21A C22A C17A 120.61(12) . . ?
C21A C22A H22A 119.7 . . ?
C17A C22A H22A 119.7 . . ?
C24A C23A C20A 176.88(16) . . ?
C23A C24A Si25 175.58(14) . . ?
Si25 C26A H26A 109.5 . . ?
Si25 C26A H26B 109.5 . . ?
H26A C26A H26B 109.5 . . ?
Si25 C26A H26C 109.5 . . ?
H26A C26A H26C 109.5 . . ?
H26B C26A H26C 109.5 . . ?
Si25 C27A H27D 109.5 . . ?
Si25 C27A H27E 109.5 . . ?
H27D C27A H27E 109.5 . . ?
Si25 C27A H27F 109.5 . . ?
H27D C27A H27F 109.5 . . ?
H27E C27A H27F 109.5 . . ?
Si25 C28A H28D 109.5 . . ?
Si25 C28A H28E 109.5 . . ?
H28D C28A H28E 109.5 . . ?
Si25 C28A H28F 109.5 . . ?
H28D C28A H28F 109.5 . . ?
H28E C28A H28F 109.5 . . ?
N11B C1B C8B 110.82(10) . . ?
N11B C1B C9B 108.02(10) . . ?
C8B C1B C9B 109.42(11) . . ?
N11B C1B C2B 108.80(10) . . ?
C8B C1B C2B 109.89(11) . . ?
C9B C1B C2B 109.86(11) . . ?
C1B C2B C3B 108.70(11) . . ?
C1B C2B H2BA 109.9 . . ?
C3B C2B H2BA 109.9 . . ?
C1B C2B H2BB 109.9 . . ?
C3B C2B H2BB 109.9 . . ?
H2BA C2B H2BB 108.3 . . ?
C4B C3B C10B 110.06(12) . . ?
C4B C3B C2B 108.68(12) . . ?
C10B C3B C2B 109.94(12) . . ?
C4B C3B H3B 109.4 . . ?
C10B C3B H3B 109.4 . . ?
C2B C3B H3B 109.4 . . ?
C3B C4B C5B 109.59(11) . . ?
C3B C4B H4BA 109.8 . . ?
C5B C4B H4BA 109.8 . . ?
C3B C4B H4BB 109.8 . . ?
C5B C4B H4BB 109.8 . . ?
H4BA C4B H4BB 108.2 . . ?
C6B C5B C4B 110.24(12) . . ?
C6B C5B C9B 109.54(12) . . ?
C4B C5B C9B 108.90(12) . . ?
C6B C5B H5B 109.4 . . ?
C4B C5B H5B 109.4 . . ?
C9B C5B H5B 109.4 . . ?
C7B C6B C5B 109.20(11) . . ?
C7B C6B H6BA 109.8 . . ?
C5B C6B H6BA 109.8 . . ?
C7B C6B H6BB 109.8 . . ?
C5B C6B H6BB 109.8 . . ?
H6BA C6B H6BB 108.3 . . ?
C6B C7B C10B 109.72(12) . . ?
C6B C7B C8B 109.76(12) . . ?
C10B C7B C8B 109.25(12) . . ?
C6B C7B H7B 109.4 . . ?
C10B C7B H7B 109.4 . . ?
C8B C7B H7B 109.4 . . ?
C1B C8B C7B 109.35(11) . . ?
C1B C8B H8BA 109.8 . . ?
C7B C8B H8BA 109.8 . . ?
C1B C8B H8BB 109.8 . . ?
C7B C8B H8BB 109.8 . . ?
H8BA C8B H8BB 108.3 . . ?
C1B C9B C5B 109.08(11) . . ?
C1B C9B H9BA 109.9 . . ?
C5B C9B H9BA 109.9 . . ?
C1B C9B H9BB 109.9 . . ?
C5B C9B H9BB 109.9 . . ?
H9BA C9B H9BB 108.3 . . ?
C7B C10B C3B 109.28(12) . . ?
C7B C10B H10C 109.8 . . ?
C3B C10B H10C 109.8 . . ?
C7B C10B H10D 109.8 . . ?
C3B C10B H10D 109.8 . . ?
H10C C10B H10D 108.3 . . ?
C16B N11B C12B 119.15(11) . . ?
C16B N11B C1B 121.82(10) . . ?
C12B N11B C1B 119.01(10) . . ?
N11B C12B C13B 121.58(12) . . ?
N11B C12B H12B 119.2 . . ?
C13B C12B H12B 119.2 . . ?
C12B C13B C14B 120.66(12) . . ?
C12B C13B H13B 119.7 . . ?
C14B C13B H13B 119.7 . . ?
C15B C14B C13B 116.23(11) . . ?
C15B C14B C17B 121.42(11) . . ?
C13B C14B C17B 122.34(11) . . ?
C16B C15B C14B 121.13(11) . . ?
C16B C15B H15B 119.4 . . ?
C14B C15B H15B 119.4 . . ?
N11B C16B C15B 121.26(11) . . ?
N11B C16B H16B 119.4 . . ?
C15B C16B H16B 119.4 . . ?
C22B C17B C18B 117.77(12) . . ?
C22B C17B C14B 120.52(12) . . ?
C18B C17B C14B 121.70(11) . . ?
C19B C18B C17B 120.94(12) . . ?
C19B C18B H18B 119.5 . . ?
C17B C18B H18B 119.5 . . ?
C18B C19B C20B 120.83(13) . . ?
C18B C19B H19B 119.6 . . ?
C20B C19B H19B 119.6 . . ?
C21B C20B C19B 118.06(12) . . ?
C21B C20B C23B 118.85(13) . . ?
C19B C20B C23B 123.09(13) . . ?
C22B C21B C20B 121.12(14) . . ?
C22B C21B H21B 119.4 . . ?
C20B C21B H21B 119.4 . . ?
C21B C22B C17B 121.24(14) . . ?
C21B C22B H22B 119.4 . . ?
C17B C22B H22B 119.4 . . ?
C24B C23B C20B 174.79(15) . . ?
C23B C24B Si27 174.95(14) . . ?
Si27 C26B H26D 109.5 . . ?
Si27 C26B H26E 109.5 . . ?
H26D C26B H26E 109.5 . . ?
Si27 C26B H26F 109.5 . . ?
H26D C26B H26F 109.5 . . ?
H26E C26B H26F 109.5 . . ?
Si27 C27B H27A 109.5 . . ?
Si27 C27B H27B 109.5 . . ?
H27A C27B H27B 109.5 . . ?
Si27 C27B H27C 109.5 . . ?
H27A C27B H27C 109.5 . . ?
H27B C27B H27C 109.5 . . ?
Si27 C28B H28A 109.5 . . ?
Si27 C28B H28B 109.5 . . ?
H28A C28B H28B 109.5 . . ?
Si27 C28B H28C 109.5 . . ?
H28A C28B H28C 109.5 . . ?
H28B C28B H28C 109.5 . . ?
C24A Si25 C26A 109.93(9) . . ?
C24A Si25 C27A 107.06(10) . . ?
C26A Si25 C27A 110.23(13) . . ?
C24A Si25 C28A 106.94(9) . . ?
C26A Si25 C28A 109.14(11) . . ?
C27A Si25 C28A 113.44(16) . . ?
C24B Si27 C27B 108.57(8) . . ?
C24B Si27 C28B 107.21(8) . . ?
C27B Si27 C28B 111.50(10) . . ?
C24B Si27 C26B 108.84(7) . . ?
C27B Si27 C26B 111.07(9) . . ?
C28B Si27 C26B 109.53(9) . . ?
C2S C1S H1SA 109.5 . . ?
C2S C1S H1SB 109.5 . . ?
H1SA C1S H1SB 109.5 . . ?
C2S C1S H1SC 109.5 . . ?
H1SA C1S H1SC 109.5 . . ?
H1SB C1S H1SC 109.5 . . ?
N3S C2S C1S 176.6(3) . . ?

loop_
_geom_bond_atom_site_label_1
_geom_bond_atom_site_label_2
_geom_bond_distance
_geom_bond_site_symmetry_2
_geom_bond_publ_flag
C1A N11A 1.5249(15) . ?
C1A C2A 1.5294(18) . ?
C1A C10A 1.5323(19) . ?
C1A C8A 1.5338(18) . ?
C2A C3A 1.5422(19) . ?
C2A H2AA 0.9900 . ?
C2A H2AB 0.9900 . ?
C3A C4A 1.525(3) . ?
C3A C9A 1.529(2) . ?
C3A H3A 1.0000 . ?
C4A C5A 1.529(3) . ?
C4A H4AA 0.9900 . ?
C4A H4AB 0.9900 . ?
C5A C6A 1.523(3) . ?
C5A C10A 1.542(2) . ?
C5A H5A 1.0000 . ?
C6A C7A 1.516(3) . ?
C6A H6AA 0.9900 . ?
C6A H6AB 0.9900 . ?
C7A C9A 1.523(2) . ?
C7A C8A 1.5394(19) . ?
C7A H7A 1.0000 . ?
C8A H8AA 0.9900 . ?
C8A H8AB 0.9900 . ?
C9A H9AA 0.9900 . ?
C9A H9AB 0.9900 . ?
C10A H10A 0.9900 . ?
C10A H10B 0.9900 . ?
N11A C12A 1.3473(16) . ?
N11A C16A 1.3533(16) . ?
C12A C13A 1.3752(18) . ?
C12A H12A 0.9500 . ?
C13A C14A 1.3986(17) . ?
C13A H13A 0.9500 . ?
C14A C15A 1.4002(17) . ?
C14A C17A 1.4779(17) . ?
C15A C16A 1.3755(18) . ?
C15A H15A 0.9500 . ?
C16A H16A 0.9500 . ?
C17A C22A 1.3986(17) . ?
C17A C18A 1.3992(18) . ?
C18A C19A 1.3842(18) . ?
C18A H18A 0.9500 . ?
C19A C20A 1.4000(19) . ?
C19A H19A 0.9500 . ?
C20A C21A 1.3990(18) . ?
C20A C23A 1.4373(18) . ?
C21A C22A 1.3842(17) . ?
C21A H21A 0.9500 . ?
C22A H22A 0.9500 . ?
C23A C24A 1.202(2) . ?
C24A Si25 1.8354(15) . ?
C26A Si25 1.840(2) . ?
C26A H26A 0.9800 . ?
C26A H26B 0.9800 . ?
C26A H26C 0.9800 . ?
C27A Si25 1.856(3) . ?
C27A H27D 0.9800 . ?
C27A H27E 0.9800 . ?
C27A H27F 0.9800 . ?
C28A Si25 1.856(2) . ?
C28A H28D 0.9800 . ?
C28A H28E 0.9800 . ?
C28A H28F 0.9800 . ?
C1B N11B 1.5253(15) . ?
C1B C8B 1.5299(17) . ?
C1B C9B 1.5312(18) . ?
C1B C2B 1.5335(18) . ?
C2B C3B 1.5427(19) . ?
C2B H2BA 0.9900 . ?
C2B H2BB 0.9900 . ?
C3B C4B 1.528(2) . ?
C3B C10B 1.532(2) . ?
C3B H3B 1.0000 . ?
C4B C5B 1.530(2) . ?
C4B H4BA 0.9900 . ?
C4B H4BB 0.9900 . ?
C5B C6B 1.530(2) . ?
C5B C9B 1.5381(19) . ?
C5B H5B 1.0000 . ?
C6B C7B 1.527(2) . ?
C6B H6BA 0.9900 . ?
C6B H6BB 0.9900 . ?
C7B C10B 1.532(2) . ?
C7B C8B 1.5372(18) . ?
C7B H7B 1.0000 . ?
C8B H8BA 0.9900 . ?
C8B H8BB 0.9900 . ?
C9B H9BA 0.9900 . ?
C9B H9BB 0.9900 . ?
C10B H10C 0.9900 . ?
C10B H10D 0.9900 . ?
N11B C16B 1.3511(16) . ?
N11B C12B 1.3575(16) . ?
C12B C13B 1.3749(18) . ?
C12B H12B 0.9500 . ?
C13B C14B 1.4062(17) . ?
C13B H13B 0.9500 . ?
C14B C15B 1.4006(17) . ?
C14B C17B 1.4832(17) . ?
C15B C16B 1.3780(17) . ?
C15B H15B 0.9500 . ?
C16B H16B 0.9500 . ?
C17B C22B 1.3895(19) . ?
C17B C18B 1.3947(18) . ?
C18B C19B 1.3884(19) . ?
C18B H18B 0.9500 . ?
C19B C20B 1.3913(19) . ?
C19B H19B 0.9500 . ?
C20B C21B 1.388(2) . ?
C20B C23B 1.4391(18) . ?
C21B C22B 1.381(2) . ?
C21B H21B 0.9500 . ?
C22B H22B 0.9500 . ?
C23B C24B 1.205(2) . ?
C24B Si27 1.8468(15) . ?
C26B Si27 1.8610(17) . ?
C26B H26D 0.9800 . ?
C26B H26E 0.9800 . ?
C26B H26F 0.9800 . ?
C27B Si27 1.8545(17) . ?
C27B H27A 0.9800 . ?
C27B H27B 0.9800 . ?
C27B H27C 0.9800 . ?
C28B Si27 1.8576(19) . ?
C28B H28A 0.9800 . ?
C28B H28B 0.9800 . ?
C28B H28C 0.9800 . ?
C1S C2S 1.458(3) . ?
C1S H1SA 0.9800 . ?
C1S H1SB 0.9800 . ?
C1S H1SC 0.9800 . ?
C2S N3S 1.115(3) . ?
